data_1524608
loop_
_publ_author_name
'Jansen, M.'
'Brachtel, G.'

_publ_section_title
;
 Zur Kenntnis von Cr2 H2 (As2 O7) (As4 O12)
;
_journal_name_full
;
Monatshefte fuer Chemie und verwandte Teile anderer Wissenschaften (109,1978-)
;
_journal_page_first 377
_journal_page_last 384
_journal_volume 111
_journal_year 1980
_chemical_formula_sum 'As6 Cr2 H2 O19'
_chemical_name_systematic 'Cr2 H2 (As2 O7) (As4 O12)'
_space_group_IT_number 59
_symmetry_space_group_name_Hall '-P 2ab 2a'
_symmetry_space_group_name_H-M 'P m m n :2'
_cell_angle_alpha 90
_cell_angle_beta 90
_cell_angle_gamma 90
_cell_formula_units_Z 2
_cell_length_a 13.177
_cell_length_b 11.249
_cell_length_c 4.943
_cell_volume 732.691
_citation_journal_id_ASTM MOCMB7
_cod_data_source_file Jansen_MOCMB7_1980_443.cif
_cod_data_source_block H2As6Cr2O19
_cod_original_cell_volume 732.6913
_cod_original_formula_sum 'H2 As6 Cr2 O19'
_cod_database_code 1524608

loop_
_symmetry_equiv_pos_as_xyz
x,y,z
-x+1/2,-y+1/2,z
x+1/2,-y,-z
-x,y+1/2,-z
-x,-y,-z
x-1/2,y-1/2,-z
-x-1/2,y,z
x,-y-1/2,z

loop_
_atom_site_label
_atom_site_type_symbol
_atom_site_fract_x
_atom_site_fract_y
_atom_site_fract_z
_atom_site_occupancy
_atom_site_U_iso_or_equiv
As1 As+5 0.13098 0.38928 0.5084 1 0.0
O1 O-2 0.25 0.4083 0.3653 1 0.0
As2 As+5 0.12771 0.75 0.0736 1 0.0
O4 O-2 0.25 0.75 0.2008 1 0.0
O7 O-2 0.1406 0.75 -0.2634 1 0.0
O6 O-2 0.1373 0.25 0.6596 1 0.0
O2 O-2 0.0533 0.3817 0.2532 1 0.0
O3 O-2 0.0735 0.6276 0.193 1 0.0
O5 O-2 0.1188 0.4839 0.7606 1 0.0
Cr1 Cr+3 0 0.5 0 1 0.0
